data_4024257
loop_
_publ_author_name
'Weimin Lin'
'Cory R. Theberge'
'Timothy J. Henderson'
'Charles K. Zercher'
'Jerry Jasinski'
'Ray. J. Butcher'

_publ_section_title
;
Stereoselective Formation of a Functionalized Dipeptide Isostere by Zinc
Carbenoid-Mediated Chain Extension
;
_journal_name_full 'Journal of Organic Chemistry'
_journal_page_first 645
_journal_page_last 651
_journal_paper_doi 10.1021/jo801993k
_journal_volume 74
_journal_year 2009
_chemical_formula_moiety 'C23 H23 N O5'
_chemical_formula_sum 'C23 H23 N O5'
_chemical_formula_weight 393.42
_chemical_name_systematic
; 
 ? 
;
_space_group_IT_number 29
_symmetry_cell_setting orthorhombic
_symmetry_space_group_name_Hall 'P 2c -2ac'
_symmetry_space_group_name_H-M 'P c a 21'
_atom_sites_solution_hydrogens geom
_atom_sites_solution_primary direct
_atom_sites_solution_secondary difmap
_audit_creation_method SHELXL-97
_cell_angle_alpha 90.00
_cell_angle_beta 90.00
_cell_angle_gamma 90.00
_cell_formula_units_Z 4
_cell_length_a 9.4862(16)
_cell_length_b 8.3879(14)
_cell_length_c 24.325(4)
_cell_measurement_temperature 103(2)
_cell_volume 1935.6(6)
_computing_cell_refinement 'Bruker SMART'
_computing_data_collection 'Bruker SMART'
_computing_data_reduction 'Bruker SHELXTL'
_computing_molecular_graphics 'Bruker SHELXTL'
_computing_publication_material 'Bruker SHELXTL'
_computing_structure_refinement 'SHELXL-97 (Sheldrick, 1997)'
_computing_structure_solution 'SHELXS-97 (Sheldrick, 1997)'
_diffrn_ambient_temperature 103(2)
_diffrn_measured_fraction_theta_full 0.948
_diffrn_measured_fraction_theta_max 0.948
_diffrn_measurement_device_type 'CCD area detector'
_diffrn_measurement_method '\f and \w'
_diffrn_radiation_monochromator graphite
_diffrn_radiation_source 'fine-focus sealed tube'
_diffrn_radiation_type MoK\a
_diffrn_radiation_wavelength 0.71073
_diffrn_reflns_av_R_equivalents 0.0304
_diffrn_reflns_av_sigmaI/netI 0.0248
_diffrn_reflns_limit_h_max 12
_diffrn_reflns_limit_h_min -11
_diffrn_reflns_limit_k_max 10
_diffrn_reflns_limit_k_min -10
_diffrn_reflns_limit_l_max 31
_diffrn_reflns_limit_l_min -31
_diffrn_reflns_number 14924
_diffrn_reflns_theta_full 29.18
_diffrn_reflns_theta_max 29.18
_diffrn_reflns_theta_min 1.67
_diffrn_standards_number 0
_exptl_absorpt_coefficient_mu 0.095
_exptl_absorpt_correction_T_max 0.972
_exptl_absorpt_correction_T_min 0.948
_exptl_absorpt_correction_type multi-scan
_exptl_absorpt_process_details '(SADABS; Sheldrick, 1996)'
_exptl_crystal_colour colorless
_exptl_crystal_density_diffrn 1.350
_exptl_crystal_density_method 'not measured'
_exptl_crystal_description chunk
_exptl_crystal_F_000 832
_exptl_crystal_size_max 0.55
_exptl_crystal_size_mid 0.45
_exptl_crystal_size_min 0.30
_refine_diff_density_max 0.339
_refine_diff_density_min -0.166
_refine_diff_density_rms 0.048
_refine_ls_abs_structure_details 'Flack H D (1983), Acta Cryst. A39, 876-881'
_refine_ls_abs_structure_Flack 0.5(6)
_refine_ls_extinction_method none
_refine_ls_goodness_of_fit_ref 1.043
_refine_ls_hydrogen_treatment constr
_refine_ls_matrix_type full
_refine_ls_number_parameters 263
_refine_ls_number_reflns 4696
_refine_ls_number_restraints 1
_refine_ls_restrained_S_all 1.042
_refine_ls_R_factor_all 0.0382
_refine_ls_R_factor_gt 0.0346
_refine_ls_shift/su_max 0.000
_refine_ls_shift/su_mean 0.000
_refine_ls_structure_factor_coef Fsqd
_refine_ls_weighting_details 'calc w=1/[\s^2^(Fo^2^)+(0.0656P)^2^+0.0249P] where P=(Fo^2^+2Fc^2^)/3'
_refine_ls_weighting_scheme calc
_refine_ls_wR_factor_gt 0.0883
_refine_ls_wR_factor_ref 0.0906
_reflns_number_gt 4358
_reflns_number_total 4696
_reflns_threshold_expression >2sigma(I)
_cod_data_source_file jo801993k_si_003.cif
_cod_data_source_block jerry16m
_cod_depositor_comments
;
The following automatic conversions were performed:
'_symmetry_cell_setting' value 'Orthorhombic' changed to 'orthorhombic'
according to '/home/saulius/struct/CIF-dictionaries/cif_core.dic'
dictionary named 'cif_core.dic' version 2.4.1 from 2010-06-29.

Automatic conversion script
Id: cif_fix_enum 1527 2010-12-29 10:47:43Z saulius 
;
_cod_database_code 4024257

loop_
_symmetry_equiv_pos_as_xyz
'x, y, z'
'-x, -y, z+1/2'
'x+1/2, -y, z'
'-x+1/2, y, z+1/2'

loop_
_atom_site_label
_atom_site_type_symbol
_atom_site_fract_x
_atom_site_fract_y
_atom_site_fract_z
_atom_site_U_iso_or_equiv
_atom_site_adp_type
_atom_site_occupancy
_atom_site_symmetry_multiplicity
_atom_site_calc_flag
_atom_site_refinement_flags
_atom_site_disorder_assembly
_atom_site_disorder_group
O1 O 0.42009(9) 0.31044(11) 0.37759(4) 0.01712(19) Uani 1 1 d . . .
H1A H 0.4559 0.2190 0.3759 0.026 Uiso 1 1 calc R . .
O8 O 0.04495(11) -0.02097(12) 0.38360(5) 0.0274(2) Uani 1 1 d . . .
O13 O 0.03171(10) 0.44412(13) 0.49254(4) 0.0246(2) Uani 1 1 d . . .
O161 O 0.40153(10) 0.67463(11) 0.35675(4) 0.0211(2) Uani 1 1 d . . .
O162 O 0.27459(10) 0.60013(12) 0.28283(4) 0.0194(2) Uani 1 1 d . . .
N N 0.19129(11) 0.19556(13) 0.39427(5) 0.0172(2) Uani 1 1 d . . .
C1 C 0.27875(12) 0.30369(15) 0.36025(5) 0.0147(2) Uani 1 1 d . . .
C2 C 0.26227(13) 0.22877(15) 0.30355(6) 0.0174(2) Uani 1 1 d . . .
C3 C 0.32789(15) 0.26572(17) 0.25437(6) 0.0210(3) Uani 1 1 d . . .
H3A H 0.3943 0.3503 0.2523 0.025 Uiso 1 1 calc R . .
C4 C 0.29418(16) 0.17561(18) 0.20780(6) 0.0262(3) Uani 1 1 d . . .
H4A H 0.3366 0.2010 0.1735 0.031 Uiso 1 1 calc R . .
C5 C 0.19914(17) 0.04904(18) 0.21098(7) 0.0279(3) Uani 1 1 d . . .
H5A H 0.1766 -0.0100 0.1788 0.033 Uiso 1 1 calc R . .
C6 C 0.13715(15) 0.00867(18) 0.26090(7) 0.0258(3) Uani 1 1 d . . .
H6A H 0.0737 -0.0786 0.2635 0.031 Uiso 1 1 calc R . .
C7 C 0.17060(14) 0.09923(15) 0.30658(6) 0.0195(3) Uani 1 1 d . . .
C8 C 0.12527(13) 0.07980(16) 0.36442(6) 0.0200(3) Uani 1 1 d . . .
C9 C 0.15532(14) 0.22702(16) 0.45189(5) 0.0191(3) Uani 1 1 d . . .
H9A H 0.0678 0.1654 0.4605 0.023 Uiso 1 1 calc R . .
C10 C 0.27222(15) 0.16933(19) 0.49207(6) 0.0240(3) Uani 1 1 d . . .
H10A H 0.3616 0.2278 0.4838 0.029 Uiso 1 1 calc R . .
C11 C 0.29663(19) -0.0089(2) 0.48356(7) 0.0342(4) Uani 1 1 d . . .
H11A H 0.3702 -0.0459 0.5088 0.051 Uiso 1 1 calc R . .
H11B H 0.3263 -0.0282 0.4456 0.051 Uiso 1 1 calc R . .
H11C H 0.2090 -0.0670 0.4909 0.051 Uiso 1 1 calc R . .
C12 C 0.22998(18) 0.2022(2) 0.55189(6) 0.0314(3) Uani 1 1 d . . .
H12A H 0.3049 0.1651 0.5765 0.047 Uiso 1 1 calc R . .
H12B H 0.1423 0.1455 0.5603 0.047 Uiso 1 1 calc R . .
H12C H 0.2158 0.3170 0.5570 0.047 Uiso 1 1 calc R . .
C13 C 0.12150(13) 0.40240(16) 0.45968(5) 0.0182(2) Uani 1 1 d . . .
C14 C 0.20903(13) 0.52058(15) 0.42759(6) 0.0179(2) Uani 1 1 d . . .
H14A H 0.3052 0.5249 0.4433 0.021 Uiso 1 1 calc R . .
H14B H 0.1667 0.6280 0.4310 0.021 Uiso 1 1 calc R . .
C15 C 0.21814(12) 0.47506(15) 0.36659(5) 0.0145(2) Uani 1 1 d . . .
H15A H 0.1212 0.4777 0.3505 0.017 Uiso 1 1 calc R . .
C16 C 0.30950(13) 0.59494(15) 0.33647(5) 0.0158(2) Uani 1 1 d . . .
C17 C 0.36855(14) 0.69144(16) 0.24784(5) 0.0191(3) Uani 1 1 d . . .
H17A H 0.4660 0.6504 0.2511 0.023 Uiso 1 1 calc R . .
H17B H 0.3681 0.8049 0.2591 0.023 Uiso 1 1 calc R . .
C18 C 0.31822(14) 0.67581(16) 0.18939(6) 0.0187(3) Uani 1 1 d . . .
C19 C 0.41087(16) 0.7140(2) 0.14694(6) 0.0258(3) Uani 1 1 d . . .
H19A H 0.5051 0.7436 0.1553 0.031 Uiso 1 1 calc R . .
C20 C 0.36665(18) 0.7092(2) 0.09236(6) 0.0319(3) Uani 1 1 d . . .
H20A H 0.4304 0.7369 0.0638 0.038 Uiso 1 1 calc R . .
C21 C 0.22949(17) 0.66394(19) 0.07953(6) 0.0276(3) Uani 1 1 d . . .
H21A H 0.1992 0.6601 0.0423 0.033 Uiso 1 1 calc R . .
C22 C 0.13763(16) 0.62455(19) 0.12154(7) 0.0283(3) Uani 1 1 d . . .
H22A H 0.0437 0.5939 0.1131 0.034 Uiso 1 1 calc R . .
C23 C 0.18158(15) 0.62947(19) 0.17614(6) 0.0252(3) Uani 1 1 d . . .
H23A H 0.1177 0.6010 0.2046 0.030 Uiso 1 1 calc R . .

loop_
_atom_site_aniso_label
_atom_site_aniso_U_11
_atom_site_aniso_U_22
_atom_site_aniso_U_33
_atom_site_aniso_U_23
_atom_site_aniso_U_13
_atom_site_aniso_U_12
O1 0.0098(4) 0.0160(4) 0.0255(4) 0.0005(4) -0.0024(3) 0.0006(3)
O8 0.0215(5) 0.0197(5) 0.0410(6) -0.0002(4) 0.0037(4) -0.0070(4)
O13 0.0175(4) 0.0326(5) 0.0239(5) -0.0019(4) 0.0033(4) 0.0013(4)
O161 0.0175(4) 0.0209(5) 0.0249(5) 0.0019(4) -0.0029(4) -0.0049(4)
O162 0.0166(4) 0.0210(5) 0.0205(5) 0.0038(3) -0.0006(3) -0.0043(4)
N 0.0125(5) 0.0169(5) 0.0223(6) 0.0020(4) 0.0010(4) -0.0023(4)
C1 0.0097(5) 0.0141(5) 0.0203(6) 0.0020(4) 0.0001(4) -0.0011(4)
C2 0.0135(5) 0.0159(6) 0.0229(6) -0.0018(5) -0.0032(5) 0.0026(4)
C3 0.0185(6) 0.0214(7) 0.0231(6) 0.0004(5) 0.0002(5) 0.0040(5)
C4 0.0302(7) 0.0255(7) 0.0228(7) -0.0015(5) -0.0004(5) 0.0085(6)
C5 0.0310(7) 0.0233(7) 0.0293(7) -0.0080(6) -0.0097(6) 0.0092(6)
C6 0.0213(6) 0.0209(7) 0.0350(8) -0.0063(5) -0.0059(6) 0.0036(5)
C7 0.0141(6) 0.0177(6) 0.0266(7) 0.0003(5) -0.0029(5) 0.0020(4)
C8 0.0138(5) 0.0170(6) 0.0293(7) -0.0004(5) -0.0013(5) 0.0011(4)
C9 0.0145(6) 0.0219(6) 0.0207(6) 0.0023(5) 0.0014(5) -0.0021(5)
C10 0.0171(6) 0.0318(8) 0.0233(7) 0.0107(6) 0.0000(5) 0.0014(5)
C11 0.0344(9) 0.0390(9) 0.0291(8) 0.0126(7) 0.0081(6) 0.0169(7)
C12 0.0326(8) 0.0401(9) 0.0217(7) 0.0073(6) -0.0027(6) 0.0034(7)
C13 0.0140(5) 0.0240(7) 0.0167(5) -0.0002(5) -0.0020(4) -0.0004(5)
C14 0.0154(6) 0.0179(6) 0.0204(6) -0.0015(5) 0.0006(5) 0.0000(4)
C15 0.0105(5) 0.0155(6) 0.0175(5) 0.0004(4) -0.0003(4) 0.0003(4)
C16 0.0122(5) 0.0140(6) 0.0212(6) 0.0010(5) 0.0003(4) 0.0021(4)
C17 0.0161(6) 0.0198(6) 0.0215(6) 0.0036(5) 0.0001(5) -0.0032(5)
C18 0.0182(6) 0.0155(6) 0.0223(6) 0.0020(5) -0.0009(5) 0.0005(5)
C19 0.0193(7) 0.0331(8) 0.0250(7) 0.0014(6) 0.0012(5) -0.0050(6)
C20 0.0284(8) 0.0436(9) 0.0238(7) 0.0047(6) 0.0030(6) -0.0061(7)
C21 0.0336(8) 0.0277(8) 0.0216(7) 0.0004(6) -0.0062(6) -0.0005(6)
C22 0.0227(7) 0.0298(8) 0.0322(8) 0.0025(6) -0.0068(6) -0.0037(6)
C23 0.0203(7) 0.0298(7) 0.0255(7) 0.0028(6) -0.0002(5) -0.0041(6)

loop_
_atom_type_symbol
_atom_type_description
_atom_type_scat_dispersion_real
_atom_type_scat_dispersion_imag
_atom_type_scat_source
C C 0.0033 0.0016 'International Tables Vol C Tables 4.2.6.8 and 6.1.1.4'
H H 0.0000 0.0000 'International Tables Vol C Tables 4.2.6.8 and 6.1.1.4'
N N 0.0061 0.0033 'International Tables Vol C Tables 4.2.6.8 and 6.1.1.4'
O O 0.0106 0.0060 'International Tables Vol C Tables 4.2.6.8 and 6.1.1.4'

loop_
_geom_angle_atom_site_label_1
_geom_angle_atom_site_label_2
_geom_angle_atom_site_label_3
_geom_angle
_geom_angle_site_symmetry_1
_geom_angle_site_symmetry_3
_geom_angle_publ_flag
C1 O1 H1A 109.5 . . ?
C16 O162 C17 115.74(10) . . ?
C8 N C9 121.99(11) . . ?
C8 N C1 113.29(11) . . ?
C9 N C1 123.63(10) . . ?
O1 C1 N 113.00(10) . . ?
O1 C1 C2 112.69(10) . . ?
N C1 C2 101.28(10) . . ?
O1 C1 C15 106.58(9) . . ?
N C1 C15 107.66(9) . . ?
C2 C1 C15 115.65(10) . . ?
C3 C2 C7 120.07(12) . . ?
C3 C2 C1 130.09(12) . . ?
C7 C2 C1 109.74(12) . . ?
C2 C3 C4 118.44(13) . . ?
C2 C3 H3A 120.8 . . ?
C4 C3 H3A 120.8 . . ?
C5 C4 C3 120.93(15) . . ?
C5 C4 H4A 119.5 . . ?
C3 C4 H4A 119.5 . . ?
C6 C5 C4 120.46(14) . . ?
C6 C5 H5A 119.8 . . ?
C4 C5 H5A 119.8 . . ?
C7 C6 C5 118.08(14) . . ?
C7 C6 H6A 121.0 . . ?
C5 C6 H6A 121.0 . . ?
C6 C7 C2 121.94(14) . . ?
C6 C7 C8 129.54(13) . . ?
C2 C7 C8 108.50(12) . . ?
O8 C8 N 124.86(14) . . ?
O8 C8 C7 128.04(13) . . ?
N C8 C7 107.10(11) . . ?
N C9 C13 110.06(10) . . ?
N C9 C10 112.26(11) . . ?
C13 C9 C10 111.95(12) . . ?
N C9 H9A 107.4 . . ?
C13 C9 H9A 107.4 . . ?
C10 C9 H9A 107.4 . . ?
C11 C10 C12 110.13(12) . . ?
C11 C10 C9 109.13(13) . . ?
C12 C10 C9 110.73(11) . . ?
C11 C10 H10A 108.9 . . ?
C12 C10 H10A 108.9 . . ?
C9 C10 H10A 108.9 . . ?
C10 C11 H11A 109.5 . . ?
C10 C11 H11B 109.5 . . ?
H11A C11 H11B 109.5 . . ?
C10 C11 H11C 109.5 . . ?
H11A C11 H11C 109.5 . . ?
H11B C11 H11C 109.5 . . ?
C10 C12 H12A 109.5 . . ?
C10 C12 H12B 109.5 . . ?
H12A C12 H12B 109.5 . . ?
C10 C12 H12C 109.5 . . ?
H12A C12 H12C 109.5 . . ?
H12B C12 H12C 109.5 . . ?
O13 C13 C14 122.31(12) . . ?
O13 C13 C9 120.51(12) . . ?
C14 C13 C9 117.09(11) . . ?
C13 C14 C15 111.56(10) . . ?
C13 C14 H14A 109.3 . . ?
C15 C14 H14A 109.3 . . ?
C13 C14 H14B 109.3 . . ?
C15 C14 H14B 109.3 . . ?
H14A C14 H14B 108.0 . . ?
C16 C15 C14 109.53(10) . . ?
C16 C15 C1 110.71(9) . . ?
C14 C15 C1 110.28(10) . . ?
C16 C15 H15A 108.8 . . ?
C14 C15 H15A 108.8 . . ?
C1 C15 H15A 108.8 . . ?
O161 C16 O162 123.83(12) . . ?
O161 C16 C15 125.74(12) . . ?
O162 C16 C15 110.42(10) . . ?
O162 C17 C18 108.25(10) . . ?
O162 C17 H17A 110.0 . . ?
C18 C17 H17A 110.0 . . ?
O162 C17 H17B 110.0 . . ?
C18 C17 H17B 110.0 . . ?
H17A C17 H17B 108.4 . . ?
C23 C18 C19 118.71(14) . . ?
C23 C18 C17 122.59(12) . . ?
C19 C18 C17 118.67(12) . . ?
C20 C19 C18 120.65(14) . . ?
C20 C19 H19A 119.7 . . ?
C18 C19 H19A 119.7 . . ?
C21 C20 C19 120.23(14) . . ?
C21 C20 H20A 119.9 . . ?
C19 C20 H20A 119.9 . . ?
C22 C21 C20 119.26(14) . . ?
C22 C21 H21A 120.4 . . ?
C20 C21 H21A 120.4 . . ?
C21 C22 C23 120.59(14) . . ?
C21 C22 H22A 119.7 . . ?
C23 C22 H22A 119.7 . . ?
C18 C23 C22 120.55(14) . . ?
C18 C23 H23A 119.7 . . ?
C22 C23 H23A 119.7 . . ?

loop_
_geom_bond_atom_site_label_1
_geom_bond_atom_site_label_2
_geom_bond_distance
_geom_bond_site_symmetry_2
_geom_bond_publ_flag
O1 C1 1.4067(14) . ?
O1 H1A 0.8400 . ?
O8 C8 1.2298(17) . ?
O13 C13 1.2194(17) . ?
O161 C16 1.2051(16) . ?
O162 C16 1.3470(16) . ?
O162 C17 1.4510(15) . ?
N C8 1.3646(17) . ?
N C9 1.4666(17) . ?
N C1 1.4818(16) . ?
C1 C2 1.5237(18) . ?
C1 C15 1.5558(16) . ?
C2 C3 1.3838(19) . ?
C2 C7 1.3936(19) . ?
C3 C4 1.399(2) . ?
C3 H3A 0.9500 . ?
C4 C5 1.395(2) . ?
C4 H4A 0.9500 . ?
C5 C6 1.391(2) . ?
C5 H5A 0.9500 . ?
C6 C7 1.383(2) . ?
C6 H6A 0.9500 . ?
C7 C8 1.480(2) . ?
C9 C13 1.5175(19) . ?
C9 C10 1.5553(19) . ?
C9 H9A 1.0000 . ?
C10 C11 1.527(2) . ?
C10 C12 1.534(2) . ?
C10 H10A 1.0000 . ?
C11 H11A 0.9800 . ?
C11 H11B 0.9800 . ?
C11 H11C 0.9800 . ?
C12 H12A 0.9800 . ?
C12 H12B 0.9800 . ?
C12 H12C 0.9800 . ?
C13 C14 1.5105(18) . ?
C14 C15 1.5346(18) . ?
C14 H14A 0.9900 . ?
C14 H14B 0.9900 . ?
C15 C16 1.5162(17) . ?
C15 H15A 1.0000 . ?
C17 C18 1.5056(19) . ?
C17 H17A 0.9900 . ?
C17 H17B 0.9900 . ?
C18 C23 1.3911(19) . ?
C18 C19 1.393(2) . ?
C19 C20 1.393(2) . ?
C19 H19A 0.9500 . ?
C20 C21 1.391(2) . ?
C20 H20A 0.9500 . ?
C21 C22 1.383(2) . ?
C21 H21A 0.9500 . ?
C22 C23 1.393(2) . ?
C22 H22A 0.9500 . ?
C23 H23A 0.9500 . ?

loop_
_geom_hbond_atom_site_label_D
_geom_hbond_atom_site_label_H
_geom_hbond_atom_site_label_A
_geom_hbond_distance_DH
_geom_hbond_distance_HA
_geom_hbond_distance_DA
_geom_hbond_angle_DHA
_geom_hbond_site_symmetry_A
O1 H1A O8 0.84 1.87 2.7056(13) 170.8 3
C14 H14A O13 0.99 2.47 3.4575(17) 172.5 3_565
C15 H15A O161 1.00 2.45 3.2641(16) 138.3 3_465

loop_
_geom_torsion_atom_site_label_1
_geom_torsion_atom_site_label_2
_geom_torsion_atom_site_label_3
_geom_torsion_atom_site_label_4
_geom_torsion
_geom_torsion_site_symmetry_1
_geom_torsion_site_symmetry_2
_geom_torsion_site_symmetry_3
_geom_torsion_site_symmetry_4
_geom_torsion_publ_flag
C8 N C1 O1 -123.86(12) . . . . ?
C9 N C1 O1 67.88(15) . . . . ?
C8 N C1 C2 -3.06(13) . . . . ?
C9 N C1 C2 -171.32(11) . . . . ?
C8 N C1 C15 118.73(11) . . . . ?
C9 N C1 C15 -49.53(15) . . . . ?
O1 C1 C2 C3 -52.77(18) . . . . ?
N C1 C2 C3 -173.79(13) . . . . ?
C15 C1 C2 C3 70.18(17) . . . . ?
O1 C1 C2 C7 123.55(11) . . . . ?
N C1 C2 C7 2.53(13) . . . . ?
C15 C1 C2 C7 -113.50(12) . . . . ?
C7 C2 C3 C4 3.29(19) . . . . ?
C1 C2 C3 C4 179.28(12) . . . . ?
C2 C3 C4 C5 -1.5(2) . . . . ?
C3 C4 C5 C6 -0.8(2) . . . . ?
C4 C5 C6 C7 1.2(2) . . . . ?
C5 C6 C7 C2 0.7(2) . . . . ?
C5 C6 C7 C8 -177.39(13) . . . . ?
C3 C2 C7 C6 -3.0(2) . . . . ?
C1 C2 C7 C6 -179.73(12) . . . . ?
C3 C2 C7 C8 175.46(11) . . . . ?
C1 C2 C7 C8 -1.29(14) . . . . ?
C9 N C8 O8 -9.8(2) . . . . ?
C1 N C8 O8 -178.29(12) . . . . ?
C9 N C8 C7 170.91(11) . . . . ?
C1 N C8 C7 2.44(14) . . . . ?
C6 C7 C8 O8 -1.6(2) . . . . ?
C2 C7 C8 O8 -179.89(13) . . . . ?
C6 C7 C8 N 177.63(14) . . . . ?
C2 C7 C8 N -0.65(14) . . . . ?
C8 N C9 C13 -126.82(12) . . . . ?
C1 N C9 C13 40.45(16) . . . . ?
C8 N C9 C10 107.76(14) . . . . ?
C1 N C9 C10 -84.97(14) . . . . ?
N C9 C10 C11 -57.87(15) . . . . ?
C13 C9 C10 C11 177.76(12) . . . . ?
N C9 C10 C12 -179.24(12) . . . . ?
C13 C9 C10 C12 56.39(16) . . . . ?
N C9 C13 O13 145.45(12) . . . . ?
C10 C9 C13 O13 -88.96(15) . . . . ?
N C9 C13 C14 -37.89(15) . . . . ?
C10 C9 C13 C14 87.70(14) . . . . ?
O13 C13 C14 C15 -134.22(13) . . . . ?
C9 C13 C14 C15 49.18(15) . . . . ?
C13 C14 C15 C16 -178.75(10) . . . . ?
C13 C14 C15 C1 -56.67(13) . . . . ?
O1 C1 C15 C16 53.96(13) . . . . ?
N C1 C15 C16 175.47(10) . . . . ?
C2 C1 C15 C16 -72.17(13) . . . . ?
O1 C1 C15 C14 -67.43(12) . . . . ?
N C1 C15 C14 54.08(12) . . . . ?
C2 C1 C15 C14 166.45(10) . . . . ?
C17 O162 C16 O161 8.81(18) . . . . ?
C17 O162 C16 C15 -170.69(10) . . . . ?
C14 C15 C16 O161 25.86(17) . . . . ?
C1 C15 C16 O161 -95.96(15) . . . . ?
C14 C15 C16 O162 -154.65(10) . . . . ?
C1 C15 C16 O162 83.53(12) . . . . ?
C16 O162 C17 C18 176.68(11) . . . . ?
O162 C17 C18 C23 19.85(18) . . . . ?
O162 C17 C18 C19 -162.18(13) . . . . ?
C23 C18 C19 C20 1.4(2) . . . . ?
C17 C18 C19 C20 -176.69(14) . . . . ?
C18 C19 C20 C21 -0.9(3) . . . . ?
C19 C20 C21 C22 0.3(3) . . . . ?
C20 C21 C22 C23 -0.2(2) . . . . ?
C19 C18 C23 C22 -1.3(2) . . . . ?
C17 C18 C23 C22 176.69(14) . . . . ?
C21 C22 C23 C18 0.7(2) . . . . ?
